data_7026511
loop_
_publ_author_name
'Ali, Shoaib'
'Muryn, Christopher A.'
'Tuna, Floriana'
'Winpenny, Richard E. P.'

_publ_section_title
;
 Synthesis and structural and magnetic characterisation of cobalt(ii)
 complexes of mixed phosphonate-antimonate ligands.
;
_journal_issue 40
_journal_name_full 'Dalton transactions (Cambridge, England : 2003)'
_journal_page_first 9588
_journal_page_last 9597
_journal_paper_doi 10.1039/c0dt00482k
_journal_volume 39
_journal_year 2010
_chemical_formula_sum 'C74 H66 Cl4 Co2 N2 O20 P4 Sb4'
_chemical_formula_weight 2173.83
_chemical_name_systematic
;
?
;
_space_group_IT_number 2
_symmetry_cell_setting triclinic
_symmetry_space_group_name_Hall '-P 1'
_symmetry_space_group_name_H-M 'P -1'
_atom_sites_solution_hydrogens geom
_atom_sites_solution_primary direct
_atom_sites_solution_secondary difmap
_audit_creation_method SHELXL-97
_cell_angle_alpha 83.906(2)
_cell_angle_beta 73.185(2)
_cell_angle_gamma 75.036(3)
_cell_formula_units_Z 1
_cell_length_a 12.4607(4)
_cell_length_b 12.8811(4)
_cell_length_c 13.7595(4)
_cell_measurement_reflns_used 13181
_cell_measurement_temperature 100(2)
_cell_measurement_theta_max 28.5352
_cell_measurement_theta_min 2.6391
_cell_volume 2041.20(11)
_computing_cell_refinement
;
CrysAlis RED, Oxford Diffraction Ltd.,
Version 1.171.32.4 (release 27-04-2006 CrysAlis171 .NET)
(compiled Apr 27 2007,17:53:11)
;
_computing_data_collection
;
CrysAlis CCD, Oxford Diffraction Ltd.,
Version 1.171.32.4 (release 27-04-2006 CrysAlis171 .NET)
(compiled Apr 27 2007,17:53:11)
;
_computing_data_reduction
;
CrysAlis RED, Oxford Diffraction Ltd.,
Version 1.171.32.4 (release 27-04-2006 CrysAlis171 .NET)
(compiled Apr 27 2007,17:53:11)
;
_computing_molecular_graphics 'SHELXL-97 (Sheldrick, 1997)'
_computing_publication_material 'SHELXL-97 (Sheldrick, 1997)'
_computing_structure_refinement 'SHELXL-97 (Sheldrick, 1997)'
_computing_structure_solution 'SHELXS-97 (Sheldrick, 1990)'
_diffrn_ambient_temperature 100(2)
_diffrn_detector_area_resol_mean 8.3367
_diffrn_measured_fraction_theta_full 0.993
_diffrn_measured_fraction_theta_max 0.993
_diffrn_measurement_device_type 'Oxford Diffraction XCalibur 2'
_diffrn_measurement_method 'phi and omega'
_diffrn_radiation_monochromator graphite
_diffrn_radiation_source 'fine-focus sealed tube'
_diffrn_radiation_type MoK\a
_diffrn_radiation_wavelength 0.71073
_diffrn_reflns_av_R_equivalents 0.0275
_diffrn_reflns_av_sigmaI/netI 0.0391
_diffrn_reflns_limit_h_max 15
_diffrn_reflns_limit_h_min -15
_diffrn_reflns_limit_k_max 16
_diffrn_reflns_limit_k_min -15
_diffrn_reflns_limit_l_max 17
_diffrn_reflns_limit_l_min -17
_diffrn_reflns_number 21231
_diffrn_reflns_theta_full 26.37
_diffrn_reflns_theta_max 26.37
_diffrn_reflns_theta_min 3.76
_exptl_absorpt_coefficient_mu 1.981
_exptl_absorpt_correction_T_max 0.8265
_exptl_absorpt_correction_T_min 0.5046
_exptl_absorpt_correction_type multi-scan
_exptl_absorpt_process_details
;
CrysAlis RED, Oxford Diffraction Ltd.,
Version 1.171.32.4 (release 27-04-2006 CrysAlis171 .NET)
(compiled Apr 27 2007,17:53:11)
Empirical absorption correction using spherical harmonics,
implemented in SCALE3 ABSPACK scaling algorithm.
;
_exptl_crystal_colour purple
_exptl_crystal_density_diffrn 1.768
_exptl_crystal_density_method 'not measured'
_exptl_crystal_description block
_exptl_crystal_F_000 1070
_exptl_crystal_size_max 0.40
_exptl_crystal_size_mid 0.15
_exptl_crystal_size_min 0.10
_refine_diff_density_max 1.736
_refine_diff_density_min -0.563
_refine_diff_density_rms 0.125
_refine_ls_extinction_method none
_refine_ls_goodness_of_fit_ref 1.057
_refine_ls_hydrogen_treatment constr
_refine_ls_matrix_type full
_refine_ls_number_parameters 486
_refine_ls_number_reflns 8295
_refine_ls_number_restraints 48
_refine_ls_restrained_S_all 1.056
_refine_ls_R_factor_all 0.0521
_refine_ls_R_factor_gt 0.0316
_refine_ls_shift/su_max 0.050
_refine_ls_shift/su_mean 0.001
_refine_ls_structure_factor_coef Fsqd
_refine_ls_weighting_details 'calc w=1/[\s^2^(Fo^2^)+(0.0471P)^2^+1.6879P] where P=(Fo^2^+2Fc^2^)/3'
_refine_ls_weighting_scheme calc
_refine_ls_wR_factor_gt 0.0749
_refine_ls_wR_factor_ref 0.0857
_reflns_number_gt 6250
_reflns_number_total 8295
_reflns_threshold_expression >2sigma(I)
_cod_data_source_file c0dt00482k.txt
_cod_data_source_block tri818
_cod_original_sg_symbol_H-M P-1
_cod_database_code 7026511

loop_
_symmetry_equiv_pos_as_xyz
'x, y, z'
'-x, -y, -z'

loop_
_atom_site_label
_atom_site_type_symbol
_atom_site_fract_x
_atom_site_fract_y
_atom_site_fract_z
_atom_site_U_iso_or_equiv
_atom_site_adp_type
_atom_site_occupancy
_atom_site_symmetry_multiplicity
_atom_site_calc_flag
_atom_site_refinement_flags
Sb1 Sb 1.05612(2) 0.977077(19) 0.167704(18) 0.01398(7) Uani 1 1 d .
Sb2 Sb 0.82597(2) 0.912970(19) 0.085597(18) 0.01416(7) Uani 1 1 d .
Co1 Co 0.80362(4) 1.13415(4) 0.18797(4) 0.01600(12) Uani 1 1 d .
P1 P 1.09349(8) 0.75995(7) 0.04038(7) 0.0148(2) Uani 1 1 d .
P2 P 0.82797(8) 0.92113(8) 0.31459(7) 0.0162(2) Uani 1 1 d .
O1 O 0.8380(2) 1.2376(2) 0.0693(2) 0.0190(6) Uani 1 1 d .
O2 O 0.9613(2) 1.11959(19) 0.22821(19) 0.0173(6) Uani 1 1 d .
O3 O 0.9257(2) 0.99874(19) 0.10809(19) 0.0153(5) Uani 1 1 d .
O4 O 0.7073(2) 1.0522(2) 0.12994(19) 0.0171(6) Uani 1 1 d .
O5 O 0.9602(2) 0.9054(2) 0.29000(19) 0.0179(6) Uani 1 1 d .
O6 O 1.1225(2) 0.8317(2) 0.10684(19) 0.0186(6) Uani 1 1 d .
O7 O 1.1513(2) 1.0429(2) 0.05478(18) 0.0164(6) Uani 1 1 d .
O8 O 0.8009(2) 0.8626(2) 0.23540(19) 0.0178(6) Uani 1 1 d .
O9 O 0.7633(2) 1.0371(2) 0.32113(19) 0.0182(6) Uani 1 1 d .
O10 O 0.9613(2) 0.7855(2) 0.0531(2) 0.0182(6) Uani 1 1 d .
N1 N 0.6720(3) 1.2607(2) 0.2619(2) 0.0183(7) Uani 1 1 d .
C1 C 0.6444(3) 1.2706(3) 0.3617(3) 0.0208(9) Uani 1 1 d .
H1 H 0.6904 1.2226 0.3994 0.025 Uiso 1 1 calc R
C2 C 0.5505(4) 1.3487(3) 0.4137(3) 0.0238(9) Uani 1 1 d .
H2 H 0.5360 1.3553 0.4847 0.029 Uiso 1 1 calc R
C3 C 0.4785(3) 1.4168(3) 0.3611(3) 0.0218(9) Uani 1 1 d .
C4 C 0.5086(3) 1.4062(3) 0.2561(3) 0.0234(9) Uani 1 1 d .
H4 H 0.4634 1.4520 0.2164 0.028 Uiso 1 1 calc R
C5 C 0.6044(3) 1.3290(3) 0.2105(3) 0.0229(9) Uani 1 1 d .
H5 H 0.6240 1.3236 0.1389 0.027 Uiso 1 1 calc R
C6 C 0.3725(4) 1.4956(3) 0.4124(3) 0.0267(9) Uani 1 1 d .
C7 C 0.3078(4) 1.4711(4) 0.5094(4) 0.0358(11) Uani 1 1 d .
H7 H 0.3323 1.4046 0.5430 0.043 Uiso 1 1 calc R
C8 C 0.2064(4) 1.5450(4) 0.5570(4) 0.0448(13) Uani 1 1 d .
H8 H 0.1620 1.5282 0.6228 0.054 Uiso 1 1 calc R
C9 C 0.1708(4) 1.6416(4) 0.5092(4) 0.0430(13) Uani 1 1 d .
H9 H 0.1023 1.6913 0.5424 0.052 Uiso 1 1 calc R
C10 C 0.2336(4) 1.6669(4) 0.4138(4) 0.0360(11) Uani 1 1 d .
H10 H 0.2083 1.7335 0.3809 0.043 Uiso 1 1 calc R
C11 C 0.3345(4) 1.5943(3) 0.3657(3) 0.0280(10) Uani 1 1 d .
H11 H 0.3782 1.6122 0.3000 0.034 Uiso 1 1 calc R
C13 C 1.1268(3) 0.6260(3) 0.0921(3) 0.0173(8) Uani 1 1 d .
C14 C 1.1255(4) 0.5403(3) 0.0395(3) 0.0312(10) Uani 1 1 d .
H14 H 1.1115 0.5526 -0.0255 0.037 Uiso 1 1 calc R
C15 C 1.1446(4) 0.4364(3) 0.0819(4) 0.0357(11) Uani 1 1 d .
H15 H 1.1435 0.3779 0.0458 0.043 Uiso 1 1 calc R
C16 C 1.1649(4) 0.4186(4) 0.1752(4) 0.0373(12) Uani 1 1 d .
H16 H 1.1772 0.3476 0.2040 0.045 Uiso 1 1 calc R
C17 C 1.1678(5) 0.5015(4) 0.2277(4) 0.0470(14) Uani 1 1 d .
H17 H 1.1832 0.4881 0.2922 0.056 Uiso 1 1 calc R
C18 C 1.1480(4) 0.6059(3) 0.1862(4) 0.0355(11) Uani 1 1 d .
H18 H 1.1491 0.6638 0.2231 0.043 Uiso 1 1 calc R
C19 C 0.7131(3) 0.8193(3) 0.0763(3) 0.0180(8) Uani 1 1 d .
C20 C 0.6994(3) 0.7288(3) 0.1407(3) 0.0221(9) Uani 1 1 d .
H20 H 0.7407 0.7100 0.1907 0.027 Uiso 1 1 calc R
C21 C 0.6276(4) 0.6666(3) 0.1333(3) 0.0263(9) Uani 1 1 d .
H21 H 0.6195 0.6052 0.1770 0.032 Uiso 1 1 calc R
C22 C 0.5670(4) 0.6960(3) 0.0601(3) 0.0270(10) Uani 1 1 d .
C23 C 0.5798(4) 0.7830(3) -0.0057(3) 0.0278(10) Uani 1 1 d .
H23 H 0.5385 0.8011 -0.0557 0.033 Uiso 1 1 calc R
C24 C 0.6541(4) 0.8440(3) 0.0020(3) 0.0253(9) Uani 1 1 d .
H24 H 0.6646 0.9033 -0.0441 0.030 Uiso 1 1 calc R
C25 C 1.18421(17) 0.9474(2) 0.24538(17) 0.0176(7) Uani 1 1 d GU
C26 C 1.15683(15) 0.9645(2) 0.34867(16) 0.0220(7) Uani 1 1 d GU
H26 H 1.0790 0.9932 0.3853 0.026 Uiso 1 1 calc R
C27 C 1.2433(2) 0.9396(2) 0.39837(13) 0.0239(7) Uani 1 1 d GU
H27 H 1.2246 0.9513 0.4690 0.029 Uiso 1 1 calc R
C28 C 1.35712(17) 0.8975(2) 0.34477(17) 0.0235(7) Uani 1 1 d GU
C29 C 1.38450(14) 0.8804(2) 0.24148(17) 0.0227(7) Uani 1 1 d GU
H29 H 1.4623 0.8517 0.2049 0.027 Uiso 1 1 calc R
C30 C 1.29805(19) 0.9053(2) 0.19179(13) 0.0212(7) Uani 1 1 d GU
H30 H 1.3168 0.8936 0.1212 0.025 Uiso 1 1 calc R
C31 C 0.8662(4) 0.7664(4) 0.4663(3) 0.0314(11) Uani 1 1 d .
H31 H 0.9433 0.7446 0.4250 0.038 Uiso 1 1 calc R
C32 C 0.7885(3) 0.8496(3) 0.4330(3) 0.0188(8) Uani 1 1 d .
C33 C 0.6743(3) 0.8797(3) 0.4942(3) 0.0225(9) Uani 1 1 d .
H33 H 0.6202 0.9369 0.4723 0.027 Uiso 1 1 calc R
C34 C 0.6405(4) 0.8262(4) 0.5860(3) 0.0296(10) Uani 1 1 d .
H34 H 0.5630 0.8460 0.6269 0.036 Uiso 1 1 calc R
C35 C 0.7188(4) 0.7445(4) 0.6177(3) 0.0356(12) Uani 1 1 d .
H39 H 0.6950 0.7076 0.6807 0.043 Uiso 1 1 calc R
C36 C 0.8319(4) 0.7148(4) 0.5597(4) 0.0407(13) Uani 1 1 d .
H38 H 0.8859 0.6593 0.5837 0.049 Uiso 1 1 calc R
C37 C 1.0150(3) 1.2069(3) 0.2208(3) 0.0259(9) Uani 1 1 d .
H40A H 1.0794 1.1847 0.2517 0.039 Uiso 1 1 calc R
H40B H 0.9584 1.2684 0.2566 0.039 Uiso 1 1 calc R
H40C H 1.0439 1.2275 0.1492 0.039 Uiso 1 1 calc R
C38 C 0.5903(3) 1.0490(3) 0.1827(3) 0.0236(9) Uani 1 1 d .
H37A H 0.5555 1.0235 0.1373 0.035 Uiso 1 1 calc R
H37B H 0.5458 1.1213 0.2046 0.035 Uiso 1 1 calc R
H37C H 0.5898 1.0000 0.2423 0.035 Uiso 1 1 calc R
Cl1 Cl 0.47131(12) 0.62213(10) 0.05174(10) 0.0455(3) Uani 1 1 d .
Cl2 Cl 1.46605(9) 0.86171(9) 0.40429(8) 0.0316(2) Uani 1 1 d .

loop_
_atom_site_aniso_label
_atom_site_aniso_U_11
_atom_site_aniso_U_22
_atom_site_aniso_U_33
_atom_site_aniso_U_23
_atom_site_aniso_U_13
_atom_site_aniso_U_12
Sb1 0.01591(13) 0.01239(13) 0.01366(13) 0.00112(9) -0.00388(10) -0.00420(10)
Sb2 0.01557(13) 0.01285(13) 0.01410(13) 0.00159(9) -0.00364(10) -0.00474(10)
Co1 0.0181(3) 0.0131(3) 0.0153(3) 0.0007(2) -0.0032(2) -0.0030(2)
P1 0.0162(5) 0.0103(5) 0.0175(5) 0.0011(4) -0.0053(4) -0.0025(4)
P2 0.0188(5) 0.0150(5) 0.0141(5) 0.0023(4) -0.0035(4) -0.0050(4)
O1 0.0208(14) 0.0133(13) 0.0203(14) -0.0005(11) -0.0040(11) -0.0014(11)
O2 0.0240(14) 0.0104(13) 0.0173(14) -0.0013(10) -0.0039(11) -0.0052(11)
O3 0.0160(13) 0.0137(13) 0.0177(14) -0.0006(10) -0.0070(11) -0.0036(10)
O4 0.0141(13) 0.0154(13) 0.0180(14) 0.0032(11) -0.0014(11) -0.0019(11)
O5 0.0215(14) 0.0173(14) 0.0140(13) 0.0036(10) -0.0029(11) -0.0067(11)
O6 0.0175(13) 0.0177(14) 0.0184(14) -0.0035(11) -0.0049(11) 0.0011(11)
O7 0.0189(13) 0.0205(14) 0.0107(13) 0.0039(10) -0.0027(11) -0.0099(11)
O8 0.0226(14) 0.0186(14) 0.0135(13) 0.0024(11) -0.0046(11) -0.0089(11)
O9 0.0222(14) 0.0158(14) 0.0140(13) 0.0000(10) -0.0015(11) -0.0044(11)
O10 0.0180(13) 0.0146(13) 0.0210(14) -0.0020(11) -0.0022(11) -0.0050(11)
N1 0.0213(17) 0.0146(16) 0.0174(17) 0.0002(13) -0.0033(14) -0.0042(13)
C1 0.020(2) 0.018(2) 0.024(2) 0.0035(16) -0.0087(17) -0.0030(16)
C2 0.031(2) 0.020(2) 0.019(2) -0.0014(16) -0.0043(18) -0.0063(18)
C3 0.019(2) 0.016(2) 0.029(2) -0.0007(17) -0.0039(17) -0.0057(16)
C4 0.024(2) 0.020(2) 0.024(2) 0.0028(17) -0.0066(18) -0.0030(17)
C5 0.031(2) 0.019(2) 0.015(2) -0.0006(16) -0.0012(17) -0.0054(18)
C6 0.027(2) 0.025(2) 0.027(2) -0.0072(18) -0.0049(19) -0.0055(18)
C7 0.034(3) 0.032(3) 0.036(3) -0.003(2) -0.005(2) -0.002(2)
C8 0.032(3) 0.056(3) 0.036(3) -0.012(2) 0.005(2) -0.005(2)
C9 0.029(3) 0.042(3) 0.054(3) -0.021(3) -0.010(2) 0.003(2)
C10 0.031(3) 0.027(2) 0.050(3) -0.009(2) -0.015(2) 0.001(2)
C11 0.028(2) 0.021(2) 0.035(3) -0.0044(18) -0.009(2) -0.0038(18)
C13 0.0142(18) 0.0159(19) 0.020(2) 0.0028(15) -0.0022(16) -0.0043(15)
C14 0.049(3) 0.020(2) 0.023(2) 0.0022(17) -0.008(2) -0.008(2)
C15 0.053(3) 0.017(2) 0.039(3) -0.0017(19) -0.013(2) -0.011(2)
C16 0.051(3) 0.021(2) 0.046(3) 0.013(2) -0.023(2) -0.013(2)
C17 0.082(4) 0.031(3) 0.047(3) 0.020(2) -0.042(3) -0.026(3)
C18 0.058(3) 0.020(2) 0.038(3) 0.0075(19) -0.024(2) -0.016(2)
C19 0.020(2) 0.022(2) 0.0121(18) -0.0023(15) -0.0021(16) -0.0077(16)
C20 0.022(2) 0.027(2) 0.021(2) 0.0010(17) -0.0112(17) -0.0065(17)
C21 0.031(2) 0.020(2) 0.030(2) 0.0045(18) -0.0090(19) -0.0123(18)
C22 0.033(2) 0.028(2) 0.029(2) 0.0027(18) -0.0125(19) -0.019(2)
C23 0.036(2) 0.028(2) 0.029(2) 0.0072(18) -0.020(2) -0.014(2)
C24 0.042(3) 0.019(2) 0.017(2) 0.0046(16) -0.0085(19) -0.0123(19)
C25 0.0198(14) 0.0161(15) 0.0191(15) 0.0019(13) -0.0065(13) -0.0078(13)
C26 0.0243(15) 0.0193(16) 0.0223(15) 0.0003(13) -0.0050(13) -0.0068(13)
C27 0.0285(16) 0.0232(16) 0.0216(16) 0.0001(13) -0.0076(13) -0.0082(14)
C28 0.0252(15) 0.0238(16) 0.0235(15) 0.0031(14) -0.0105(14) -0.0066(14)
C29 0.0212(15) 0.0228(16) 0.0241(16) -0.0010(13) -0.0049(13) -0.0064(13)
C30 0.0231(15) 0.0208(16) 0.0201(15) 0.0003(13) -0.0047(13) -0.0080(13)
C31 0.022(2) 0.031(2) 0.033(3) 0.009(2) -0.0009(19) -0.0040(19)
C32 0.020(2) 0.021(2) 0.018(2) 0.0003(16) -0.0051(16) -0.0095(16)
C33 0.022(2) 0.024(2) 0.023(2) 0.0017(17) -0.0079(17) -0.0074(17)
C34 0.027(2) 0.040(3) 0.024(2) 0.0027(19) -0.0024(19) -0.018(2)
C35 0.040(3) 0.048(3) 0.026(2) 0.019(2) -0.015(2) -0.025(2)
C36 0.035(3) 0.042(3) 0.042(3) 0.025(2) -0.014(2) -0.010(2)
C37 0.024(2) 0.017(2) 0.036(3) -0.0076(18) 0.0001(19) -0.0108(17)
C38 0.0157(19) 0.026(2) 0.025(2) -0.0006(17) 0.0008(17) -0.0061(17)
Cl1 0.0659(9) 0.0476(8) 0.0472(8) 0.0164(6) -0.0333(7) -0.0424(7)
Cl2 0.0293(6) 0.0384(6) 0.0319(6) 0.0051(5) -0.0176(5) -0.0083(5)

loop_
_atom_type_symbol
_atom_type_description
_atom_type_scat_dispersion_real
_atom_type_scat_dispersion_imag
_atom_type_scat_source
C C 0.0033 0.0016 'International Tables Vol C Tables 4.2.6.8 and 6.1.1.4'
H H 0.0000 0.0000 'International Tables Vol C Tables 4.2.6.8 and 6.1.1.4'
N N 0.0061 0.0033 'International Tables Vol C Tables 4.2.6.8 and 6.1.1.4'
O O 0.0106 0.0060 'International Tables Vol C Tables 4.2.6.8 and 6.1.1.4'
P P 0.1023 0.0942 'International Tables Vol C Tables 4.2.6.8 and 6.1.1.4'
Cl Cl 0.1484 0.1585 'International Tables Vol C Tables 4.2.6.8 and 6.1.1.4'
Co Co 0.3494 0.9721 'International Tables Vol C Tables 4.2.6.8 and 6.1.1.4'
Sb Sb -0.5866 1.5461 'International Tables Vol C Tables 4.2.6.8 and 6.1.1.4'

loop_
_geom_angle_atom_site_label_1
_geom_angle_atom_site_label_2
_geom_angle_atom_site_label_3
_geom_angle
_geom_angle_site_symmetry_1
O7 Sb1 O3 95.42(10) .
O7 Sb1 O6 91.85(11) .
O3 Sb1 O6 89.97(10) .
O7 Sb1 O2 93.61(10) .
O3 Sb1 O2 80.65(10) .
O6 Sb1 O2 169.55(10) .
O7 Sb1 O5 177.80(10) .
O3 Sb1 O5 86.76(10) .
O6 Sb1 O5 87.88(10) .
O2 Sb1 O5 87.01(10) .
O7 Sb1 C25 90.71(10) .
O3 Sb1 C25 173.85(10) .
O6 Sb1 C25 90.30(10) .
O2 Sb1 C25 98.53(10) .
O5 Sb1 C25 87.11(10) .
O7 Sb2 O3 93.54(10) 2_775
O7 Sb2 O10 92.00(11) 2_775
O3 Sb2 O10 90.29(10) .
O7 Sb2 O4 91.75(10) 2_775
O3 Sb2 O4 79.84(10) .
O10 Sb2 O4 169.64(10) .
O7 Sb2 O8 178.74(10) 2_775
O3 Sb2 O8 87.58(10) .
O10 Sb2 O8 87.43(10) .
O4 Sb2 O8 89.01(10) .
O7 Sb2 C19 91.64(13) 2_775
O3 Sb2 C19 174.65(12) .
O10 Sb2 C19 90.86(13) .
O4 Sb2 C19 98.68(13) .
O8 Sb2 C19 87.25(12) .
O1 Co1 N1 87.48(11) .
O1 Co1 O9 174.96(10) .
N1 Co1 O9 88.27(11) .
O1 Co1 O4 98.10(10) .
N1 Co1 O4 100.90(11) .
O9 Co1 O4 85.37(10) .
O1 Co1 O2 95.39(10) .
N1 Co1 O2 111.74(11) .
O9 Co1 O2 83.67(10) .
O4 Co1 O2 145.10(10) .
O1 Co1 O3 93.38(10) .
N1 Co1 O3 174.25(11) .
O9 Co1 O3 91.12(10) .
O4 Co1 O3 73.35(9) .
O2 Co1 O3 73.86(9) .
O1 P1 O6 113.21(15) 2_775
O1 P1 O10 112.39(15) 2_775
O6 P1 O10 111.14(15) .
O1 P1 C13 109.04(16) 2_775
O6 P1 C13 106.25(17) .
O10 P1 C13 104.21(16) .
O9 P2 O8 111.76(15) .
O9 P2 O5 113.29(15) .
O8 P2 O5 108.88(15) .
O9 P2 C32 111.28(16) .
O8 P2 C32 106.12(16) .
O5 P2 C32 105.05(16) .
P1 O1 Co1 141.16(16) 2_775
C37 O2 Sb1 119.8(2) .
C37 O2 Co1 123.6(2) .
Sb1 O2 Co1 101.14(11) .
Sb2 O3 Sb1 137.75(13) .
Sb2 O3 Co1 102.96(10) .
Sb1 O3 Co1 102.81(11) .
C38 O4 Sb2 119.4(2) .
C38 O4 Co1 122.0(2) .
Sb2 O4 Co1 101.25(10) .
P2 O5 Sb1 123.91(15) .
P1 O6 Sb1 138.43(16) .
Sb2 O7 Sb1 144.29(15) 2_775
P2 O8 Sb2 122.99(14) .
P2 O9 Co1 116.00(14) .
P1 O10 Sb2 137.51(16) .
C1 N1 C5 117.3(3) .
C1 N1 Co1 121.9(3) .
C5 N1 Co1 120.5(3) .
N1 C1 C2 122.9(4) .
N1 C1 H1 118.6 .
C2 C1 H1 118.6 .
C3 C2 C1 119.8(4) .
C3 C2 H2 120.1 .
C1 C2 H2 120.1 .
C2 C3 C4 116.9(4) .
C2 C3 C6 122.6(4) .
C4 C3 C6 120.5(4) .
C5 C4 C3 119.5(4) .
C5 C4 H4 120.2 .
C3 C4 H4 120.2 .
N1 C5 C4 123.6(4) .
N1 C5 H5 118.2 .
C4 C5 H5 118.2 .
C11 C6 C7 118.7(4) .
C11 C6 C3 121.5(4) .
C7 C6 C3 119.8(4) .
C6 C7 C8 119.7(5) .
C6 C7 H7 120.2 .
C8 C7 H7 120.2 .
C9 C8 C7 120.5(5) .
C9 C8 H8 119.8 .
C7 C8 H8 119.8 .
C8 C9 C10 120.5(4) .
C8 C9 H9 119.7 .
C10 C9 H9 119.7 .
C9 C10 C11 119.6(5) .
C9 C10 H10 120.2 .
C11 C10 H10 120.2 .
C10 C11 C6 121.0(4) .
C10 C11 H11 119.5 .
C6 C11 H11 119.5 .
C18 C13 C14 118.7(4) .
C18 C13 P1 121.4(3) .
C14 C13 P1 119.8(3) .
C13 C14 C15 120.2(4) .
C13 C14 H14 119.9 .
C15 C14 H14 119.9 .
C16 C15 C14 120.0(4) .
C16 C15 H15 120.0 .
C14 C15 H15 120.0 .
C15 C16 C17 120.8(4) .
C15 C16 H16 119.6 .
C17 C16 H16 119.6 .
C16 C17 C18 119.6(5) .
C16 C17 H17 120.2 .
C18 C17 H17 120.2 .
C13 C18 C17 120.7(4) .
C13 C18 H18 119.7 .
C17 C18 H18 119.7 .
C24 C19 C20 118.3(4) .
C24 C19 Sb2 119.9(3) .
C20 C19 Sb2 121.7(3) .
C21 C20 C19 121.7(4) .
C21 C20 H20 119.2 .
C19 C20 H20 119.2 .
C20 C21 C22 118.3(4) .
C20 C21 H21 120.9 .
C22 C21 H21 120.9 .
C23 C22 C21 121.7(4) .
C23 C22 Cl1 118.8(3) .
C21 C22 Cl1 119.5(3) .
C22 C23 C24 119.2(4) .
C22 C23 H23 120.4 .
C24 C23 H23 120.4 .
C19 C24 C23 120.7(4) .
C19 C24 H24 119.6 .
C23 C24 H24 119.6 .
C26 C25 C30 120.0 .
C26 C25 Sb1 121.63(12) .
C30 C25 Sb1 118.32(12) .
C25 C26 C27 120.0 .
C25 C26 H26 120.0 .
C27 C26 H26 120.0 .
C26 C27 C28 120.0 .
C26 C27 H27 120.0 .
C28 C27 H27 120.0 .
C27 C28 C29 120.0 .
C27 C28 Cl2 121.43(15) .
C29 C28 Cl2 118.54(15) .
C30 C29 C28 120.0 .
C30 C29 H29 120.0 .
C28 C29 H29 120.0 .
C29 C30 C25 120.0 .
C29 C30 H30 120.0 .
C25 C30 H30 120.0 .
C32 C31 C36 120.2(4) .
C32 C31 H31 119.9 .
C36 C31 H31 119.9 .
C31 C32 C33 119.1(4) .
C31 C32 P2 122.4(3) .
C33 C32 P2 118.5(3) .
C34 C33 C32 120.2(4) .
C34 C33 H33 119.9 .
C32 C33 H33 119.9 .
C35 C34 C33 119.7(4) .
C35 C34 H34 120.1 .
C33 C34 H34 120.1 .
C34 C35 C36 121.1(4) .
C34 C35 H39 119.4 .
C36 C35 H39 119.4 .
C35 C36 C31 119.6(4) .
C35 C36 H38 120.2 .
C31 C36 H38 120.2 .
O2 C37 H40A 109.5 .
O2 C37 H40B 109.5 .
H40A C37 H40B 109.5 .
O2 C37 H40C 109.5 .
H40A C37 H40C 109.5 .
H40B C37 H40C 109.5 .
O4 C38 H37A 109.5 .
O4 C38 H37B 109.5 .
H37A C38 H37B 109.5 .
O4 C38 H37C 109.5 .
H37A C38 H37C 109.5 .
H37B C38 H37C 109.5 .

loop_
_geom_bond_atom_site_label_1
_geom_bond_atom_site_label_2
_geom_bond_distance
_geom_bond_site_symmetry_2
Sb1 O7 1.927(2) .
Sb1 O3 1.970(2) .
Sb1 O6 2.007(3) .
Sb1 O2 2.023(2) .
Sb1 O5 2.046(2) .
Sb1 C25 2.1027(17) .
Sb2 O7 1.915(2) 2_775
Sb2 O3 1.965(2) .
Sb2 O10 2.008(2) .
Sb2 O4 2.029(2) .
Sb2 O8 2.053(2) .
Sb2 C19 2.112(4) .
Co1 O1 2.013(3) .
Co1 N1 2.095(3) .
Co1 O9 2.116(2) .
Co1 O4 2.140(3) .
Co1 O2 2.150(3) .
Co1 O3 2.152(2) .
P1 O1 1.505(3) 2_775
P1 O6 1.537(3) .
P1 O10 1.555(3) .
P1 C13 1.787(4) .
P2 O9 1.501(3) .
P2 O8 1.545(3) .
P2 O5 1.546(3) .
P2 C32 1.788(4) .
O1 P1 1.505(3) 2_775
O2 C37 1.431(4) .
O4 C38 1.438(4) .
O7 Sb2 1.915(2) 2_775
N1 C1 1.327(5) .
N1 C5 1.346(5) .
C1 C2 1.397(5) .
C1 H1 0.9500 .
C2 C3 1.390(6) .
C2 H2 0.9500 .
C3 C4 1.395(6) .
C3 C6 1.481(5) .
C4 C5 1.376(5) .
C4 H4 0.9500 .
C5 H5 0.9500 .
C6 C11 1.394(6) .
C6 C7 1.397(6) .
C7 C8 1.401(6) .
C7 H7 0.9500 .
C8 C9 1.373(7) .
C8 H8 0.9500 .
C9 C10 1.374(7) .
C9 H9 0.9500 .
C10 C11 1.391(6) .
C10 H10 0.9500 .
C11 H11 0.9500 .
C13 C18 1.380(6) .
C13 C14 1.389(6) .
C14 C15 1.392(6) .
C14 H14 0.9500 .
C15 C16 1.364(7) .
C15 H15 0.9500 .
C16 C17 1.365(7) .
C16 H16 0.9500 .
C17 C18 1.394(6) .
C17 H17 0.9500 .
C18 H18 0.9500 .
C19 C24 1.391(6) .
C19 C20 1.403(5) .
C20 C21 1.377(6) .
C20 H20 0.9500 .
C21 C22 1.392(6) .
C21 H21 0.9500 .
C22 C23 1.376(6) .
C22 Cl1 1.740(4) .
C23 C24 1.391(6) .
C23 H23 0.9500 .
C24 H24 0.9500 .
C25 C26 1.3900 .
C25 C30 1.3900 .
C26 C27 1.3900 .
C26 H26 0.9500 .
C27 C28 1.3900 .
C27 H27 0.9500 .
C28 C29 1.3900 .
C28 Cl2 1.7221(19) .
C29 C30 1.3900 .
C29 H29 0.9500 .
C30 H30 0.9500 .
C31 C32 1.382(6) .
C31 C36 1.388(6) .
C31 H31 0.9500 .
C32 C33 1.406(5) .
C33 C34 1.380(6) .
C33 H33 0.9500 .
C34 C35 1.367(6) .
C34 H34 0.9500 .
C35 C36 1.380(7) .
C35 H39 0.9500 .
C36 H38 0.9500 .
C37 H40A 0.9800 .
C37 H40B 0.9800 .
C37 H40C 0.9800 .
C38 H37A 0.9800 .
C38 H37B 0.9800 .
C38 H37C 0.9800 .

loop_
_geom_torsion_atom_site_label_1
_geom_torsion_atom_site_label_2
_geom_torsion_atom_site_label_3
_geom_torsion_atom_site_label_4
_geom_torsion
_geom_torsion_site_symmetry_1
_geom_torsion_site_symmetry_4
N1 Co1 O1 P1 -168.7(3) . 2_775
O9 Co1 O1 P1 158.8(10) . 2_775
O4 Co1 O1 P1 -68.0(3) . 2_775
O2 Co1 O1 P1 79.7(3) . 2_775
O3 Co1 O1 P1 5.7(3) . 2_775
O7 Sb1 O2 C37 -35.2(3) . .
O3 Sb1 O2 C37 -130.1(3) . .
O6 Sb1 O2 C37 -156.5(5) . .
O5 Sb1 O2 C37 142.7(3) . .
C25 Sb1 O2 C37 56.1(3) . .
O7 Sb1 O2 Co1 104.60(11) . .
O3 Sb1 O2 Co1 9.69(10) . .
O6 Sb1 O2 Co1 -16.8(6) . .
O5 Sb1 O2 Co1 -77.52(11) . .
C25 Sb1 O2 Co1 -164.14(10) . .
O1 Co1 O2 C37 36.6(3) . .
N1 Co1 O2 C37 -52.8(3) . .
O9 Co1 O2 C37 -138.4(3) . .
O4 Co1 O2 C37 149.1(3) . .
O3 Co1 O2 C37 128.6(3) . .
O1 Co1 O2 Sb1 -101.07(11) . .
N1 Co1 O2 Sb1 169.50(11) . .
O9 Co1 O2 Sb1 83.91(11) . .
O4 Co1 O2 Sb1 11.4(2) . .
O3 Co1 O2 Sb1 -9.10(9) . .
O7 Sb2 O3 Sb1 -130.0(2) 2_775 .
O10 Sb2 O3 Sb1 -38.0(2) . .
O4 Sb2 O3 Sb1 138.9(2) . .
O8 Sb2 O3 Sb1 49.5(2) . .
C19 Sb2 O3 Sb1 64.4(14) . .
O7 Sb2 O3 Co1 103.74(11) 2_775 .
O10 Sb2 O3 Co1 -164.24(11) . .
O4 Sb2 O3 Co1 12.60(10) . .
O8 Sb2 O3 Co1 -76.82(11) . .
C19 Sb2 O3 Co1 -61.8(14) . .
O7 Sb1 O3 Sb2 131.2(2) . .
O6 Sb1 O3 Sb2 39.3(2) . .
O2 Sb1 O3 Sb2 -136.1(2) . .
O5 Sb1 O3 Sb2 -48.6(2) . .
C25 Sb1 O3 Sb2 -53.2(10) . .
O7 Sb1 O3 Co1 -102.51(11) . .
O6 Sb1 O3 Co1 165.63(11) . .
O2 Sb1 O3 Co1 -9.74(10) . .
O5 Sb1 O3 Co1 77.76(11) . .
C25 Sb1 O3 Co1 73.1(9) . .
O1 Co1 O3 Sb2 -109.72(12) . .
N1 Co1 O3 Sb2 -11.3(12) . .
O9 Co1 O3 Sb2 72.56(11) . .
O4 Co1 O3 Sb2 -12.27(10) . .
O2 Co1 O3 Sb2 155.64(13) . .
O1 Co1 O3 Sb1 104.05(11) . .
N1 Co1 O3 Sb1 -157.6(11) . .
O9 Co1 O3 Sb1 -73.67(11) . .
O4 Co1 O3 Sb1 -158.50(13) . .
O2 Co1 O3 Sb1 9.41(10) . .
O7 Sb2 O4 C38 117.0(3) 2_775 .
O3 Sb2 O4 C38 -149.7(3) . .
O10 Sb2 O4 C38 -131.9(5) . .
O8 Sb2 O4 C38 -62.0(3) . .
C19 Sb2 O4 C38 25.1(3) . .
O7 Sb2 O4 Co1 -105.88(11) 2_775 .
O3 Sb2 O4 Co1 -12.59(10) . .
O10 Sb2 O4 Co1 5.3(6) . .
O8 Sb2 O4 Co1 75.13(11) . .
C19 Sb2 O4 Co1 162.19(12) . .
O1 Co1 O4 C38 -121.4(3) . .
N1 Co1 O4 C38 -32.5(3) . .
O9 Co1 O4 C38 54.9(3) . .
O2 Co1 O4 C38 126.9(3) . .
O3 Co1 O4 C38 147.5(3) . .
O1 Co1 O4 Sb2 102.92(11) . .
N1 Co1 O4 Sb2 -168.10(11) . .
O9 Co1 O4 Sb2 -80.76(11) . .
O2 Co1 O4 Sb2 -8.8(2) . .
O3 Co1 O4 Sb2 11.80(9) . .
O9 P2 O5 Sb1 -54.0(2) . .
O8 P2 O5 Sb1 71.0(2) . .
C32 P2 O5 Sb1 -175.68(18) . .
O7 Sb1 O5 P2 168(3) . .
O3 Sb1 O5 P2 -19.29(18) . .
O6 Sb1 O5 P2 -109.39(19) . .
O2 Sb1 O5 P2 61.51(18) . .
C25 Sb1 O5 P2 160.21(19) . .
O1 P1 O6 Sb1 100.7(2) 2_775 .
O10 P1 O6 Sb1 -26.9(3) . .
C13 P1 O6 Sb1 -139.6(2) . .
O7 Sb1 O6 P1 -94.8(2) . .
O3 Sb1 O6 P1 0.7(2) . .
O2 Sb1 O6 P1 26.7(7) . .
O5 Sb1 O6 P1 87.4(2) . .
C25 Sb1 O6 P1 174.5(2) . .
O3 Sb1 O7 Sb2 -17.7(3) . 2_775
O6 Sb1 O7 Sb2 72.5(2) . 2_775
O2 Sb1 O7 Sb2 -98.6(2) . 2_775
O5 Sb1 O7 Sb2 155(3) . 2_775
C25 Sb1 O7 Sb2 162.8(2) . 2_775
O9 P2 O8 Sb2 57.0(2) . .
O5 P2 O8 Sb2 -68.9(2) . .
C32 P2 O8 Sb2 178.48(17) . .
O7 Sb2 O8 P2 171(5) 2_775 .
O3 Sb2 O8 P2 17.19(18) . .
O10 Sb2 O8 P2 107.59(18) . .
O4 Sb2 O8 P2 -62.68(18) . .
C19 Sb2 O8 P2 -161.4(2) . .
O8 P2 O9 Co1 -63.19(19) . .
O5 P2 O9 Co1 60.3(2) . .
C32 P2 O9 Co1 178.36(16) . .
O1 Co1 O9 P2 -152.3(11) . .
N1 Co1 O9 P2 175.14(18) . .
O4 Co1 O9 P2 74.05(16) . .
O2 Co1 O9 P2 -72.76(16) . .
O3 Co1 O9 P2 0.86(17) . .
O1 P1 O10 Sb2 -98.6(2) 2_775 .
O6 P1 O10 Sb2 29.5(3) . .
C13 P1 O10 Sb2 143.5(2) . .
O7 Sb2 O10 P1 89.0(2) 2_775 .
O3 Sb2 O10 P1 -4.5(2) . .
O4 Sb2 O10 P1 -22.1(7) . .
O8 Sb2 O10 P1 -92.1(2) . .
C19 Sb2 O10 P1 -179.3(2) . .
O1 Co1 N1 C1 -146.1(3) . .
O9 Co1 N1 C1 31.2(3) . .
O4 Co1 N1 C1 116.1(3) . .
O2 Co1 N1 C1 -51.3(3) . .
O3 Co1 N1 C1 115.2(11) . .
O1 Co1 N1 C5 40.6(3) . .
O9 Co1 N1 C5 -142.1(3) . .
O4 Co1 N1 C5 -57.1(3) . .
O2 Co1 N1 C5 135.4(3) . .
O3 Co1 N1 C5 -58.1(12) . .
C5 N1 C1 C2 -0.7(6) . .
Co1 N1 C1 C2 -174.2(3) . .
N1 C1 C2 C3 3.0(6) . .
C1 C2 C3 C4 -3.3(6) . .
C1 C2 C3 C6 175.2(4) . .
C2 C3 C4 C5 1.6(6) . .
C6 C3 C4 C5 -176.9(4) . .
C1 N1 C5 C4 -1.1(6) . .
Co1 N1 C5 C4 172.5(3) . .
C3 C4 C5 N1 0.7(6) . .
C2 C3 C6 C11 146.8(4) . .
C4 C3 C6 C11 -34.8(6) . .
C2 C3 C6 C7 -33.8(6) . .
C4 C3 C6 C7 144.6(4) . .
C11 C6 C7 C8 0.6(7) . .
C3 C6 C7 C8 -178.8(4) . .
C6 C7 C8 C9 -0.5(8) . .
C7 C8 C9 C10 0.5(8) . .
C8 C9 C10 C11 -0.5(7) . .
C9 C10 C11 C6 0.6(7) . .
C7 C6 C11 C10 -0.6(7) . .
C3 C6 C11 C10 178.8(4) . .
O1 P1 C13 C18 135.1(3) 2_775 .
O6 P1 C13 C18 12.8(4) . .
O10 P1 C13 C18 -104.7(4) . .
O1 P1 C13 C14 -48.4(4) 2_775 .
O6 P1 C13 C14 -170.7(3) . .
O10 P1 C13 C14 71.8(3) . .
C18 C13 C14 C15 0.4(6) . .
P1 C13 C14 C15 -176.2(3) . .
C13 C14 C15 C16 -0.1(7) . .
C14 C15 C16 C17 -0.6(8) . .
C15 C16 C17 C18 1.0(8) . .
C14 C13 C18 C17 0.1(7) . .
P1 C13 C18 C17 176.6(4) . .
C16 C17 C18 C13 -0.7(8) . .
O7 Sb2 C19 C24 -24.3(3) 2_775 .
O3 Sb2 C19 C24 141.3(12) . .
O10 Sb2 C19 C24 -116.4(3) . .
O4 Sb2 C19 C24 67.7(3) . .
O8 Sb2 C19 C24 156.3(3) . .
O7 Sb2 C19 C20 152.7(3) 2_775 .
O3 Sb2 C19 C20 -41.7(15) . .
O10 Sb2 C19 C20 60.7(3) . .
O4 Sb2 C19 C20 -115.3(3) . .
O8 Sb2 C19 C20 -26.7(3) . .
C24 C19 C20 C21 -1.6(6) . .
Sb2 C19 C20 C21 -178.7(3) . .
C19 C20 C21 C22 -0.6(6) . .
C20 C21 C22 C23 1.8(7) . .
C20 C21 C22 Cl1 -177.6(3) . .
C21 C22 C23 C24 -0.9(7) . .
Cl1 C22 C23 C24 178.5(3) . .
C20 C19 C24 C23 2.5(6) . .
Sb2 C19 C24 C23 179.7(3) . .
C22 C23 C24 C19 -1.3(7) . .
O7 Sb1 C25 C26 137.55(15) . .
O3 Sb1 C25 C26 -38.1(10) . .
O6 Sb1 C25 C26 -130.60(15) . .
O2 Sb1 C25 C26 43.79(15) . .
O5 Sb1 C25 C26 -42.74(14) . .
O7 Sb1 C25 C30 -45.18(14) . .
O3 Sb1 C25 C30 139.2(9) . .
O6 Sb1 C25 C30 46.67(14) . .
O2 Sb1 C25 C30 -138.94(14) . .
O5 Sb1 C25 C30 134.53(14) . .
C30 C25 C26 C27 0.0 . .
Sb1 C25 C26 C27 177.23(18) . .
C25 C26 C27 C28 0.0 . .
C26 C27 C28 C29 0.0 . .
C26 C27 C28 Cl2 -178.0(2) . .
C27 C28 C29 C30 0.0 . .
Cl2 C28 C29 C30 178.0(2) . .
C28 C29 C30 C25 0.0 . .
C26 C25 C30 C29 0.0 . .
Sb1 C25 C30 C29 -177.32(17) . .
C36 C31 C32 C33 -1.1(7) . .
C36 C31 C32 P2 178.8(4) . .
O9 P2 C32 C31 -146.3(4) . .
O8 P2 C32 C31 91.9(4) . .
O5 P2 C32 C31 -23.4(4) . .
O9 P2 C32 C33 33.5(4) . .
O8 P2 C32 C33 -88.3(3) . .
O5 P2 C32 C33 156.5(3) . .
C31 C32 C33 C34 -0.3(6) . .
P2 C32 C33 C34 179.8(3) . .
C32 C33 C34 C35 0.7(7) . .
C33 C34 C35 C36 0.4(7) . .
C34 C35 C36 C31 -1.8(8) . .
C32 C31 C36 C35 2.2(8) . .
